data_4502572
loop_
_publ_author_name
'Rowland, Clare E.'
'Belai, Nebebech'
'Knope, Karah E.'
'Cahill, Christopher L.'

_publ_section_title
;
 Hydrothermal Synthesis of Disulfide-Containing Uranyl Compounds: In Situ
 Ligand Synthesis versus Direct Assembly
;
_journal_issue 3
_journal_name_full 'Crystal Growth &amp; Design'
_journal_page_first 1390
_journal_paper_doi 10.1021/cg901390n
_journal_volume 10
_journal_year 2010
_chemical_formula_moiety 'C14 H10 O4 S2'
_chemical_formula_sum 'C14 H10 O4 S2'
_chemical_formula_weight 306.34
_chemical_name_common
;
3,3'-dithiobisbenzoic acid
;
_chemical_name_systematic
;
3,3'-disulfanediyldibenzoic acid
;
_space_group_IT_number 15
_symmetry_cell_setting monoclinic
_symmetry_space_group_name_Hall '-C 2yc'
_symmetry_space_group_name_H-M 'C 1 2/c 1'
_atom_sites_solution_hydrogens geom
_atom_sites_solution_primary direct
_atom_sites_solution_secondary difmap
_audit_creation_method SHELXL-97
_cell_angle_alpha 90.00
_cell_angle_beta 92.1090(10)
_cell_angle_gamma 90.00
_cell_formula_units_Z 4
_cell_length_a 14.7621(11)
_cell_length_b 5.0883(4)
_cell_length_c 17.5669(13)
_cell_measurement_reflns_used 2844
_cell_measurement_temperature 295(2)
_cell_measurement_theta_max 26.59
_cell_measurement_theta_min 2.76
_cell_volume 1318.63(17)
_computing_cell_refinement 'ApexII software suite (Bruker AXS)'
_computing_data_collection 'SMART v5.05 (Bruker AXS)'
_computing_data_reduction 'ApexII software suite (Bruker AXS)'
_computing_molecular_graphics 'ORTEP-3 for Windows (Farrugia, 1997)'
_computing_publication_material 'WINGX (Farrugia, 1998)'
_computing_structure_refinement 'SHELXL-97 (Sheldrick, 2008)'
_computing_structure_solution 'SHELXS-97 (Sheldrick, 2008)'
_diffrn_ambient_temperature 295(2)
_diffrn_measured_fraction_theta_full 0.999
_diffrn_measured_fraction_theta_max 0.999
_diffrn_measurement_device_type 'Bruker APEXII CCD'
_diffrn_measurement_method 'omega and phi scans'
_diffrn_radiation_monochromator graphite
_diffrn_radiation_source 'fine-focus sealed tube'
_diffrn_radiation_type MoK\a
_diffrn_radiation_wavelength 0.71073
_diffrn_reflns_av_R_equivalents 0.0574
_diffrn_reflns_av_sigmaI/netI 0.0427
_diffrn_reflns_limit_h_max 19
_diffrn_reflns_limit_h_min -19
_diffrn_reflns_limit_k_max 6
_diffrn_reflns_limit_k_min -4
_diffrn_reflns_limit_l_max 23
_diffrn_reflns_limit_l_min -23
_diffrn_reflns_number 11507
_diffrn_reflns_theta_full 28.34
_diffrn_reflns_theta_max 28.34
_diffrn_reflns_theta_min 2.32
_exptl_absorpt_coefficient_mu 0.413
_exptl_absorpt_correction_T_max 0.984
_exptl_absorpt_correction_T_min 0.980
_exptl_absorpt_correction_type empirical
_exptl_absorpt_process_details SADABS
_exptl_crystal_colour colorless
_exptl_crystal_density_diffrn 1.543
_exptl_crystal_density_method 'not measured'
_exptl_crystal_description needle
_exptl_crystal_F_000 632
_exptl_crystal_size_max 0.16
_exptl_crystal_size_mid 0.04
_exptl_crystal_size_min 0.04
_refine_diff_density_max 1.243
_refine_diff_density_min -0.470
_refine_diff_density_rms 0.079
_refine_ls_extinction_method none
_refine_ls_goodness_of_fit_ref 1.071
_refine_ls_hydrogen_treatment constr
_refine_ls_matrix_type full
_refine_ls_number_parameters 91
_refine_ls_number_reflns 1645
_refine_ls_number_restraints 0
_refine_ls_restrained_S_all 1.071
_refine_ls_R_factor_all 0.0952
_refine_ls_R_factor_gt 0.0593
_refine_ls_shift/su_max 0.000
_refine_ls_shift/su_mean 0.000
_refine_ls_structure_factor_coef Fsqd
_refine_ls_weighting_details 'calc w=1/[\s^2^(Fo^2^)+(0.0941P)^2^+1.1878P] where P=(Fo^2^+2Fc^2^)/3'
_refine_ls_weighting_scheme calc
_refine_ls_wR_factor_gt 0.1633
_refine_ls_wR_factor_ref 0.1850
_reflns_number_gt 1087
_reflns_number_total 1645
_reflns_threshold_expression >2\s(I)
_cod_data_source_file cg901390n_si_002.cif
_cod_data_source_block 4
_cod_original_sg_symbol_H-M 'C 2/c'
_cod_database_code 4502572

loop_
_symmetry_equiv_pos_as_xyz
'x, y, z'
'-x, y, -z+1/2'
'x+1/2, y+1/2, z'
'-x+1/2, y+1/2, -z+1/2'
'-x, -y, -z'
'x, -y, z-1/2'
'-x+1/2, -y+1/2, -z'
'x+1/2, -y+1/2, z-1/2'

loop_
_atom_site_label
_atom_site_type_symbol
_atom_site_fract_x
_atom_site_fract_y
_atom_site_fract_z
_atom_site_U_iso_or_equiv
_atom_site_adp_type
_atom_site_occupancy
_atom_site_symmetry_multiplicity
_atom_site_calc_flag
_atom_site_refinement_flags
S1 S -0.06727(6) 1.02520(18) 0.73784(5) 0.0496(3) Uani 1 1 d .
O1 O -0.10656(15) 0.1603(5) 0.99836(14) 0.0530(7) Uani 1 1 d .
H1 H -0.0737 0.0489 1.0187 0.080 Uiso 1 1 calc R
O2 O 0.01808(14) 0.2327(4) 0.93450(13) 0.0463(6) Uani 1 1 d .
C1 C -0.1148(2) 0.8314(6) 0.81048(17) 0.0394(7) Uani 1 1 d .
C2 C -0.2045(2) 0.8862(8) 0.82665(19) 0.0467(8) Uani 1 1 d .
H2 H -0.2355 1.0186 0.8002 0.056 Uiso 1 1 calc R
C3 C -0.2472(2) 0.7459(8) 0.8814(2) 0.0517(9) Uani 1 1 d .
H3 H -0.3071 0.7837 0.8919 0.062 Uiso 1 1 calc R
C4 C -0.2021(2) 0.5497(7) 0.92094(19) 0.0452(8) Uani 1 1 d .
H4 H -0.2315 0.4542 0.9578 0.054 Uiso 1 1 calc R
C5 C -0.1123(2) 0.4942(6) 0.90571(17) 0.0382(7) Uani 1 1 d .
C6 C -0.0682(2) 0.6332(6) 0.85051(17) 0.0392(7) Uani 1 1 d .
H6 H -0.0082 0.5951 0.8402 0.047 Uiso 1 1 calc R
C7 C -0.0625(2) 0.2843(6) 0.94800(17) 0.0374(7) Uani 1 1 d .

loop_
_atom_site_aniso_label
_atom_site_aniso_U_11
_atom_site_aniso_U_22
_atom_site_aniso_U_33
_atom_site_aniso_U_23
_atom_site_aniso_U_13
_atom_site_aniso_U_12
S1 0.0552(6) 0.0491(5) 0.0451(5) 0.0081(4) 0.0109(4) 0.0091(4)
O1 0.0449(13) 0.0545(15) 0.0604(15) 0.0210(12) 0.0108(11) 0.0003(11)
O2 0.0426(13) 0.0473(14) 0.0496(13) 0.0089(10) 0.0085(10) 0.0013(10)
C1 0.0463(17) 0.0368(16) 0.0351(15) -0.0060(13) 0.0034(13) -0.0015(13)
C2 0.0439(18) 0.0491(19) 0.0468(18) -0.0020(15) -0.0039(14) 0.0063(15)
C3 0.0370(17) 0.058(2) 0.061(2) -0.0016(17) 0.0023(15) 0.0015(15)
C4 0.0369(17) 0.049(2) 0.0503(19) 0.0008(15) 0.0058(14) -0.0048(14)
C5 0.0417(17) 0.0372(16) 0.0357(15) -0.0034(12) 0.0023(12) -0.0033(12)
C6 0.0432(17) 0.0349(16) 0.0396(16) -0.0037(13) 0.0047(13) 0.0003(13)
C7 0.0407(17) 0.0356(16) 0.0361(15) -0.0022(12) 0.0030(12) -0.0060(12)

loop_
_atom_type_symbol
_atom_type_description
_atom_type_scat_dispersion_real
_atom_type_scat_dispersion_imag
_atom_type_scat_source
C C 0.0033 0.0016 'International Tables Vol C Tables 4.2.6.8 and 6.1.1.4'
H H 0.0000 0.0000 'International Tables Vol C Tables 4.2.6.8 and 6.1.1.4'
O O 0.0106 0.0060 'International Tables Vol C Tables 4.2.6.8 and 6.1.1.4'
S S 0.1246 0.1234 'International Tables Vol C Tables 4.2.6.8 and 6.1.1.4'

loop_
_geom_angle_atom_site_label_1
_geom_angle_atom_site_label_2
_geom_angle_atom_site_label_3
_geom_angle
_geom_angle_site_symmetry_3
C1 S1 S1 105.07(11) 2_556
C7 O1 H1 109.5 .
C2 C1 C6 119.8(3) .
C2 C1 S1 116.0(3) .
C6 C1 S1 124.2(2) .
C3 C2 C1 120.3(3) .
C3 C2 H2 119.9 .
C1 C2 H2 119.9 .
C2 C3 C4 120.5(3) .
C2 C3 H3 119.8 .
C4 C3 H3 119.8 .
C3 C4 C5 119.8(3) .
C3 C4 H4 120.1 .
C5 C4 H4 120.1 .
C6 C5 C4 120.6(3) .
C6 C5 C7 118.8(3) .
C4 C5 C7 120.6(3) .
C5 C6 C1 119.0(3) .
C5 C6 H6 120.5 .
C1 C6 H6 120.5 .
O2 C7 O1 122.6(3) .
O2 C7 C5 121.0(3) .
O1 C7 C5 116.4(3) .

loop_
_geom_bond_atom_site_label_1
_geom_bond_atom_site_label_2
_geom_bond_distance
_geom_bond_site_symmetry_2
S1 C1 1.777(3) .
S1 S1 2.0161(19) 2_556
O1 C7 1.283(3) .
O1 H1 0.8200 .
O2 C7 1.249(3) .
C1 C2 1.392(4) .
C1 C6 1.397(4) .
C2 C3 1.370(5) .
C2 H2 0.9300 .
C3 C4 1.374(5) .
C3 H3 0.9300 .
C4 C5 1.390(4) .
C4 H4 0.9300 .
C5 C6 1.383(4) .
C5 C7 1.482(4) .
C6 H6 0.9300 .

loop_
_geom_hbond_atom_site_label_D
_geom_hbond_atom_site_label_H
_geom_hbond_atom_site_label_A
_geom_hbond_distance_DH
_geom_hbond_distance_HA
_geom_hbond_distance_DA
_geom_hbond_angle_DHA
_geom_hbond_site_symmetry_A
O1 H1 O2 0.82 1.83 2.643(3) 170.2 5_557
